data_4133655
loop_
_publ_author_name
'Lohrey, Trevor D.'
'Maron, Laurent'
'Bergman, Robert G.'
'Arnold, John'

_publ_section_title
;
 Heterotetrametallic Re-Zn-Zn-Re Complex Generated by an Anionic
 Rhenium(I) \b-Diketiminate.
;
_journal_issue 2
_journal_name_full 'Journal of the American Chemical Society'
_journal_page_first 800
_journal_page_last 804
_journal_paper_doi 10.1021/jacs.8b12494
_journal_volume 141
_journal_year 2019
_chemical_formula_moiety 'C68 H92 N4 Re2 Zn2, C6 H14'
_chemical_formula_sum 'C74 H106 N4 Re2 Zn2'
_chemical_formula_weight 1554.76
_space_group_crystal_system triclinic
_space_group_IT_number 2
_space_group_name_Hall '-P 1'
_space_group_name_H-M_alt 'P -1'
_atom_sites_solution_hydrogens geom
_atom_sites_solution_primary iterative
_atom_sites_solution_secondary difmap
_audit_creation_method SHELXL-2014/7
_cell_angle_alpha 88.5560(10)
_cell_angle_beta 77.6340(10)
_cell_angle_gamma 73.5420(10)
_cell_formula_units_Z 2
_cell_length_a 12.6151(2)
_cell_length_b 12.7440(2)
_cell_length_c 22.8461(4)
_cell_measurement_reflns_used 9967
_cell_measurement_temperature 100(2)
_cell_measurement_theta_max 26.45
_cell_measurement_theta_min 2.22
_cell_volume 3438.22(10)
_computing_cell_refinement 'Bruker SAINT'
_computing_data_collection 'Bruker APEX2'
_computing_data_reduction 'Bruker SAINT'
_computing_molecular_graphics ORTEP-32
_computing_publication_material WinGX
_computing_structure_refinement 'SHELXL-2014/7 (Sheldrick, 2014)'
_computing_structure_solution SHELXT
_diffrn_ambient_temperature 100(2)
_diffrn_detector_area_resol_mean 8.366
_diffrn_measured_fraction_theta_full 0.999
_diffrn_measured_fraction_theta_max 0.995
_diffrn_measurement_device_type 'Bruker APEX-II CCD'
_diffrn_measurement_method '\f and \w scans'
_diffrn_radiation_type MoK\a
_diffrn_radiation_wavelength 0.71073
_diffrn_reflns_av_R_equivalents 0.0360
_diffrn_reflns_av_unetI/netI 0.0366
_diffrn_reflns_Laue_measured_fraction_full 0.999
_diffrn_reflns_Laue_measured_fraction_max 0.995
_diffrn_reflns_limit_h_max 15
_diffrn_reflns_limit_h_min -15
_diffrn_reflns_limit_k_max 15
_diffrn_reflns_limit_k_min -15
_diffrn_reflns_limit_l_max 28
_diffrn_reflns_limit_l_min -28
_diffrn_reflns_number 51839
_diffrn_reflns_point_group_measured_fraction_full 0.999
_diffrn_reflns_point_group_measured_fraction_max 0.995
_diffrn_reflns_theta_full 25.000
_diffrn_reflns_theta_max 26.460
_diffrn_reflns_theta_min 1.667
_diffrn_source 'microfocus sealed tube'
_exptl_absorpt_coefficient_mu 4.241
_exptl_absorpt_correction_T_max 0.7454
_exptl_absorpt_correction_T_min 0.5364
_exptl_absorpt_correction_type multi-scan
_exptl_absorpt_process_details SADABS
_exptl_crystal_colour orange
_exptl_crystal_density_diffrn 1.502
_exptl_crystal_description block
_exptl_crystal_F_000 1576
_exptl_crystal_size_max 0.300
_exptl_crystal_size_mid 0.200
_exptl_crystal_size_min 0.060
_refine_diff_density_max 0.734
_refine_diff_density_min -0.728
_refine_diff_density_rms 0.088
_refine_ls_extinction_method none
_refine_ls_goodness_of_fit_ref 0.995
_refine_ls_hydrogen_treatment constr
_refine_ls_matrix_type full
_refine_ls_number_parameters 711
_refine_ls_number_reflns 14109
_refine_ls_number_restraints 0
_refine_ls_restrained_S_all 0.995
_refine_ls_R_factor_all 0.0286
_refine_ls_R_factor_gt 0.0218
_refine_ls_shift/su_max 0.063
_refine_ls_shift/su_mean 0.002
_refine_ls_structure_factor_coef Fsqd
_refine_ls_weighting_details 'w=1/[\s^2^(Fo^2^)+(0.0174P)^2^+1.1926P] where P=(Fo^2^+2Fc^2^)/3'
_refine_ls_weighting_scheme calc
_refine_ls_wR_factor_gt 0.0462
_refine_ls_wR_factor_ref 0.0486
_reflns_Friedel_coverage 0.000
_reflns_number_gt 12110
_reflns_number_total 14109
_reflns_threshold_expression 'I > 2\s(I)'
_cod_data_source_file ja8b12494_si_005.cif
_cod_data_source_block shelx
_cod_depositor_comments
;
The following automatic conversions were performed:

data item '_atom_sites_solution_secondary' value 'diffmap' was
changed to 'difmap'.

Automatic conversion script
Id: cif_fix_values 6909 2019-04-08 15:41:33Z antanas 
;
_cod_database_code 4133655
_shelx_shelxl_version_number 2014/7
_shelx_space_group_comment
;
The symmetry employed for this shelxl refinement is uniquely defined
by the following loop, which should always be used as a source of
symmetry information in preference to the above space-group names.
They are only intended as comments.
;
_shelx_estimated_absorpt_t_min 0.363
_shelx_estimated_absorpt_t_max 0.785

loop_
_space_group_symop_operation_xyz
'x, y, z'
'-x, -y, -z'

loop_
_atom_site_label
_atom_site_type_symbol
_atom_site_fract_x
_atom_site_fract_y
_atom_site_fract_z
_atom_site_U_iso_or_equiv
_atom_site_adp_type
_atom_site_occupancy
_atom_site_site_symmetry_order
_atom_site_calc_flag
_atom_site_refinement_flags_posn
_atom_site_refinement_flags_adp
_atom_site_refinement_flags_occupancy
_atom_site_disorder_assembly
_atom_site_disorder_group
C1 C 0.6973(2) 0.0899(2) 0.67182(13) 0.0213(6) Uani 1 1 d . . . . .
H1 H 0.6338 0.0671 0.6676 0.026 Uiso 1 1 calc R U . . .
C2 C 0.7082(2) 0.1428(2) 0.72236(12) 0.0227(6) Uani 1 1 d . . . . .
H2 H 0.6526 0.1633 0.7585 0.027 Uiso 1 1 calc R U . . .
C3 C 0.8179(2) 0.1607(2) 0.70991(12) 0.0218(6) Uani 1 1 d . . . . .
H3 H 0.8472 0.1955 0.7365 0.026 Uiso 1 1 calc R U . . .
C4 C 0.8752(2) 0.1181(2) 0.65165(13) 0.0218(6) Uani 1 1 d . . . . .
H4 H 0.9500 0.1175 0.6322 0.026 Uiso 1 1 calc R U . . .
C5 C 0.8005(2) 0.0767(2) 0.62778(13) 0.0220(6) Uani 1 1 d . . . . .
H5 H 0.8160 0.0450 0.5886 0.026 Uiso 1 1 calc R U . . .
C6 C 0.5064(3) 0.5960(3) 0.9343(2) 0.0281(11) Uani 0.9 1 d . . P A 1
H6 H 0.5222 0.5209 0.9440 0.034 Uiso 0.9 1 calc R U P A 1
C7 C 0.5229(3) 0.6787(4) 0.96598(16) 0.0275(10) Uani 0.9 1 d . . P A 1
H7 H 0.5527 0.6706 1.0012 0.033 Uiso 0.9 1 calc R U P A 1
C8 C 0.4870(3) 0.7795(3) 0.9362(2) 0.0262(8) Uani 0.9 1 d . . P A 1
H8 H 0.4903 0.8492 0.9481 0.031 Uiso 0.9 1 calc R U P A 1
C9 C 0.4467(3) 0.7573(4) 0.88695(18) 0.0281(8) Uani 0.9 1 d . . P A 1
H9 H 0.4152 0.8091 0.8602 0.034 Uiso 0.9 1 calc R U P A 1
C10 C 0.4613(3) 0.6437(4) 0.88436(17) 0.0288(10) Uani 0.9 1 d . . P A 1
H10 H 0.4439 0.6051 0.8543 0.035 Uiso 0.9 1 calc R U P A 1
C11 C 0.4770(2) 0.2863(2) 0.64413(12) 0.0191(6) Uani 1 1 d . . . . .
C12 C 0.4727(2) 0.2029(2) 0.60622(13) 0.0221(6) Uani 1 1 d . . . . .
C13 C 0.5137(3) 0.2166(3) 0.49441(14) 0.0422(9) Uani 1 1 d . . . . .
H13A H 0.5711 0.1907 0.4575 0.063 Uiso 1 1 calc R U . . .
H13B H 0.4950 0.2965 0.4986 0.063 Uiso 1 1 calc R U . . .
H13C H 0.4454 0.1956 0.4926 0.063 Uiso 1 1 calc R U . . .
C14 C 0.5598(2) 0.1648(2) 0.54844(13) 0.0263(7) Uani 1 1 d . . . . .
H14 H 0.6262 0.1917 0.5504 0.032 Uiso 1 1 calc R U . . .
C15 C 0.6032(3) 0.0405(2) 0.53935(15) 0.0383(8) Uani 1 1 d . . . . .
H15A H 0.5401 0.0112 0.5373 0.057 Uiso 1 1 calc R U . . .
H15B H 0.6367 0.0090 0.5730 0.057 Uiso 1 1 calc R U . . .
H15C H 0.6606 0.0215 0.5019 0.057 Uiso 1 1 calc R U . . .
C16 C 0.3830(2) 0.1571(2) 0.62238(14) 0.0302(7) Uani 1 1 d . . . . .
H16 H 0.3787 0.1006 0.5974 0.036 Uiso 1 1 calc R U . . .
C17 C 0.3007(2) 0.1919(3) 0.67366(15) 0.0341(8) Uani 1 1 d . . . . .
H17 H 0.2399 0.1599 0.6836 0.041 Uiso 1 1 calc R U . . .
C18 C 0.3062(2) 0.2734(3) 0.71065(14) 0.0314(7) Uani 1 1 d . . . . .
H18 H 0.2491 0.2966 0.7461 0.038 Uiso 1 1 calc R U . . .
C19 C 0.3946(2) 0.3226(2) 0.69692(13) 0.0229(6) Uani 1 1 d . . . . .
C20 C 0.4211(3) 0.3598(3) 0.79916(13) 0.0348(8) Uani 1 1 d . . . . .
H20A H 0.3615 0.3261 0.8173 0.052 Uiso 1 1 calc R U . . .
H20B H 0.4219 0.4174 0.8265 0.052 Uiso 1 1 calc R U . . .
H20C H 0.4946 0.3039 0.7916 0.052 Uiso 1 1 calc R U . . .
C21 C 0.3979(2) 0.4096(2) 0.73968(13) 0.0271(7) Uani 1 1 d . . . . .
H21 H 0.4614 0.4405 0.7211 0.033 Uiso 1 1 calc R U . . .
C22 C 0.2877(2) 0.5042(3) 0.75286(15) 0.0426(9) Uani 1 1 d . . . . .
H22A H 0.2717 0.5361 0.7151 0.064 Uiso 1 1 calc R U . . .
H22B H 0.2961 0.5605 0.7786 0.064 Uiso 1 1 calc R U . . .
H22C H 0.2251 0.4764 0.7733 0.064 Uiso 1 1 calc R U . . .
C23 C 0.4193(2) 0.4844(2) 0.58979(13) 0.0255(7) Uani 1 1 d . . . . .
H23A H 0.3857 0.4271 0.5820 0.038 Uiso 1 1 calc R U . . .
H23B H 0.4195 0.5338 0.5562 0.038 Uiso 1 1 calc R U . . .
H23C H 0.3749 0.5260 0.6268 0.038 Uiso 1 1 calc R U . . .
C24 C 0.5400(2) 0.4324(2) 0.59652(12) 0.0180(6) Uani 1 1 d . . . . .
C25 C 0.6192(2) 0.4863(2) 0.57147(12) 0.0194(6) Uani 1 1 d . . . . .
H25 H 0.5898 0.5573 0.5577 0.023 Uiso 1 1 calc R U . . .
C26 C 0.7363(2) 0.4494(2) 0.56396(12) 0.0180(6) Uani 1 1 d . . . . .
C27 C 0.8036(2) 0.5207(2) 0.52933(13) 0.0256(7) Uani 1 1 d . . . . .
H27A H 0.8245 0.5640 0.5575 0.038 Uiso 1 1 calc R U . . .
H27B H 0.7576 0.5700 0.5048 0.038 Uiso 1 1 calc R U . . .
H27C H 0.8723 0.4744 0.5033 0.038 Uiso 1 1 calc R U . . .
C28 C 0.9102(2) 0.3125(2) 0.56303(12) 0.0184(6) Uani 1 1 d . . . . .
C29 C 0.9470(2) 0.2446(2) 0.51060(12) 0.0192(6) Uani 1 1 d . . . . .
C30 C 0.8978(3) 0.1003(2) 0.45441(14) 0.0342(8) Uani 1 1 d . . . . .
H30A H 0.9649 0.0869 0.4216 0.051 Uiso 1 1 calc R U . . .
H30B H 0.8353 0.0863 0.4398 0.051 Uiso 1 1 calc R U . . .
H30C H 0.9150 0.0515 0.4871 0.051 Uiso 1 1 calc R U . . .
C31 C 0.8639(2) 0.2194(2) 0.47746(12) 0.0216(6) Uani 1 1 d . . . . .
H31 H 0.7892 0.2334 0.5064 0.026 Uiso 1 1 calc R U . . .
C32 C 0.8461(3) 0.2936(2) 0.42482(14) 0.0345(8) Uani 1 1 d . . . . .
H32A H 0.8173 0.3702 0.4395 0.052 Uiso 1 1 calc R U . . .
H32B H 0.7913 0.2754 0.4052 0.052 Uiso 1 1 calc R U . . .
H32C H 0.9183 0.2830 0.3959 0.052 Uiso 1 1 calc R U . . .
C33 C 1.0630(2) 0.2017(2) 0.48938(13) 0.0244(6) Uani 1 1 d . . . . .
H33 H 1.0900 0.1564 0.4538 0.029 Uiso 1 1 calc R U . . .
C34 C 1.1397(2) 0.2233(2) 0.51871(13) 0.0262(7) Uani 1 1 d . . . . .
H34 H 1.2186 0.1914 0.5039 0.031 Uiso 1 1 calc R U . . .
C35 C 1.1022(2) 0.2912(2) 0.56970(13) 0.0245(7) Uani 1 1 d . . . . .
H35 H 1.1555 0.3056 0.5897 0.029 Uiso 1 1 calc R U . . .
C36 C 0.9861(2) 0.3390(2) 0.59215(12) 0.0188(6) Uani 1 1 d . . . . .
C37 C 0.9846(2) 0.3624(3) 0.70267(13) 0.0311(7) Uani 1 1 d . . . . .
H37A H 0.9584 0.2968 0.7095 0.047 Uiso 1 1 calc R U . . .
H37B H 0.9506 0.4133 0.7375 0.047 Uiso 1 1 calc R U . . .
H37C H 1.0673 0.3416 0.6968 0.047 Uiso 1 1 calc R U . . .
C38 C 0.9494(2) 0.4180(2) 0.64648(12) 0.0237(6) Uani 1 1 d . . . . .
H38 H 0.8649 0.4458 0.6554 0.028 Uiso 1 1 calc R U . . .
C39 C 0.9962(2) 0.5172(2) 0.63431(14) 0.0315(7) Uani 1 1 d . . . . .
H39A H 1.0789 0.4927 0.6278 0.047 Uiso 1 1 calc R U . . .
H39B H 0.9653 0.5691 0.6688 0.047 Uiso 1 1 calc R U . . .
H39C H 0.9742 0.5530 0.5985 0.047 Uiso 1 1 calc R U . . .
C40 C 0.79388(19) 0.5299(2) 0.94129(12) 0.0162(6) Uani 1 1 d . . . . .
C41 C 0.7894(2) 0.5883(2) 0.99342(12) 0.0175(6) Uani 1 1 d . . . . .
C42 C 0.7153(3) 0.7756(3) 1.04752(16) 0.0460(9) Uani 1 1 d . . . . .
H42A H 0.7490 0.7554 1.0826 0.069 Uiso 1 1 calc R U . . .
H42B H 0.6408 0.7624 1.0550 0.069 Uiso 1 1 calc R U . . .
H42C H 0.7070 0.8533 1.0401 0.069 Uiso 1 1 calc R U . . .
C43 C 0.7914(2) 0.7071(2) 0.99313(12) 0.0232(6) Uani 1 1 d . . . . .
H43 H 0.7636 0.7401 0.9571 0.028 Uiso 1 1 calc R U . . .
C44 C 0.9106(3) 0.7157(3) 0.98667(18) 0.0536(11) Uani 1 1 d . . . . .
H44A H 0.9092 0.7930 0.9861 0.080 Uiso 1 1 calc R U . . .
H44B H 0.9581 0.6782 0.9491 0.080 Uiso 1 1 calc R U . . .
H44C H 0.9417 0.6815 1.0206 0.080 Uiso 1 1 calc R U . . .
C45 C 0.7847(2) 0.5333(2) 1.04733(12) 0.0213(6) Uani 1 1 d . . . . .
H45 H 0.7820 0.5713 1.0831 0.026 Uiso 1 1 calc R U . . .
C46 C 0.7839(2) 0.4253(2) 1.04960(12) 0.0234(6) Uani 1 1 d . . . . .
H46 H 0.7791 0.3900 1.0868 0.028 Uiso 1 1 calc R U . . .
C47 C 0.7899(2) 0.3689(2) 0.99788(13) 0.0243(6) Uani 1 1 d . . . . .
H47 H 0.7891 0.2946 0.9998 0.029 Uiso 1 1 calc R U . . .
C48 C 0.7973(2) 0.4188(2) 0.94236(12) 0.0187(6) Uani 1 1 d . . . . .
C49 C 0.7072(3) 0.3049(2) 0.89009(14) 0.0328(7) Uani 1 1 d . . . . .
H49A H 0.7015 0.2577 0.9245 0.049 Uiso 1 1 calc R U . . .
H49B H 0.7175 0.2623 0.8531 0.049 Uiso 1 1 calc R U . . .
H49C H 0.6377 0.3658 0.8948 0.049 Uiso 1 1 calc R U . . .
C50 C 0.8089(2) 0.3502(2) 0.88664(12) 0.0230(6) Uani 1 1 d . . . . .
H50 H 0.8128 0.3982 0.8514 0.028 Uiso 1 1 calc R U . . .
C51 C 0.9187(3) 0.2540(2) 0.87569(14) 0.0358(8) Uani 1 1 d . . . . .
H51A H 0.9839 0.2824 0.8737 0.054 Uiso 1 1 calc R U . . .
H51B H 0.9269 0.2151 0.8378 0.054 Uiso 1 1 calc R U . . .
H51C H 0.9150 0.2036 0.9087 0.054 Uiso 1 1 calc R U . . .
C52 C 1.0018(2) 0.5145(2) 0.86388(13) 0.0266(7) Uani 1 1 d . . . . .
H52A H 0.9898 0.4990 0.9066 0.040 Uiso 1 1 calc R U . . .
H52B H 1.0615 0.5512 0.8536 0.040 Uiso 1 1 calc R U . . .
H52C H 1.0245 0.4456 0.8401 0.040 Uiso 1 1 calc R U . . .
C53 C 0.8928(2) 0.5880(2) 0.85035(12) 0.0192(6) Uani 1 1 d . . . . .
C54 C 0.9025(2) 0.6519(2) 0.80035(12) 0.0190(6) Uani 1 1 d . . . . .
H54 H 0.9763 0.6386 0.7757 0.023 Uiso 1 1 calc R U . . .
C55 C 0.8173(2) 0.7332(2) 0.78181(11) 0.0184(6) Uani 1 1 d . . . . .
C56 C 0.8516(2) 0.7975(2) 0.72824(12) 0.0232(6) Uani 1 1 d . . . . .
H56A H 0.8388 0.7670 0.6923 0.035 Uiso 1 1 calc R U . . .
H56B H 0.9320 0.7930 0.7228 0.035 Uiso 1 1 calc R U . . .
H56C H 0.8063 0.8743 0.7348 0.035 Uiso 1 1 calc R U . . .
C57 C 0.6273(2) 0.8516(2) 0.79563(12) 0.0180(6) Uani 1 1 d . . . . .
C58 C 0.6035(2) 0.9465(2) 0.83210(12) 0.0183(6) Uani 1 1 d . . . . .
C59 C 0.7827(2) 0.9727(2) 0.85632(13) 0.0292(7) Uani 1 1 d . . . . .
H59A H 0.8322 0.9113 0.8295 0.044 Uiso 1 1 calc R U . . .
H59B H 0.8178 0.9806 0.8897 0.044 Uiso 1 1 calc R U . . .
H59C H 0.7711 1.0402 0.8340 0.044 Uiso 1 1 calc R U . . .
C60 C 0.6681(2) 0.9508(2) 0.88102(12) 0.0232(6) Uani 1 1 d . . . . .
H60 H 0.6839 0.8772 0.8991 0.028 Uiso 1 1 calc R U . . .
C61 C 0.6011(2) 1.0349(2) 0.93148(13) 0.0317(7) Uani 1 1 d . . . . .
H61A H 0.5945 1.1088 0.9167 0.048 Uiso 1 1 calc R U . . .
H61B H 0.6403 1.0244 0.9648 0.048 Uiso 1 1 calc R U . . .
H61C H 0.5254 1.0256 0.9454 0.048 Uiso 1 1 calc R U . . .
C62 C 0.5163(2) 1.0369(2) 0.82298(13) 0.0243(6) Uani 1 1 d . . . . .
H62 H 0.4969 1.1011 0.8478 0.029 Uiso 1 1 calc R U . . .
C63 C 0.4576(2) 1.0352(2) 0.77882(14) 0.0285(7) Uani 1 1 d . . . . .
H63 H 0.3977 1.0973 0.7739 0.034 Uiso 1 1 calc R U . . .
C64 C 0.4860(2) 0.9434(2) 0.74174(13) 0.0257(7) Uani 1 1 d . . . . .
H64 H 0.4464 0.9438 0.7107 0.031 Uiso 1 1 calc R U . . .
C65 C 0.5717(2) 0.8497(2) 0.74884(12) 0.0199(6) Uani 1 1 d . . . . .
C66 C 0.6368(3) 0.7793(3) 0.64090(13) 0.0367(8) Uani 1 1 d . . . . .
H66A H 0.5744 0.8344 0.6287 0.055 Uiso 1 1 calc R U . . .
H66B H 0.6582 0.7132 0.6151 0.055 Uiso 1 1 calc R U . . .
H66C H 0.7019 0.8084 0.6371 0.055 Uiso 1 1 calc R U . . .
C67 C 0.5989(2) 0.7511(2) 0.70656(12) 0.0253(7) Uani 1 1 d . . . . .
H67 H 0.6626 0.6927 0.7175 0.030 Uiso 1 1 calc R U . . .
C68 C 0.4973(2) 0.7047(2) 0.71209(14) 0.0328(7) Uani 1 1 d . . . . .
H68A H 0.4738 0.6852 0.7537 0.049 Uiso 1 1 calc R U . . .
H68B H 0.5190 0.6393 0.6856 0.049 Uiso 1 1 calc R U . . .
H68C H 0.4343 0.7599 0.7005 0.049 Uiso 1 1 calc R U . . .
N1 N 0.56771(16) 0.33787(17) 0.62602(9) 0.0155(5) Uani 1 1 d . . . . .
N2 N 0.78794(17) 0.35418(17) 0.58627(9) 0.0161(5) Uani 1 1 d . . . . .
N3 N 0.79154(16) 0.58904(17) 0.88600(9) 0.0151(5) Uani 1 1 d . . . . .
N4 N 0.70754(16) 0.75290(17) 0.81031(9) 0.0146(5) Uani 1 1 d . . . . .
Zn1 Zn 0.68979(2) 0.38434(2) 0.72666(2) 0.01876(7) Uani 1 1 d . . . . .
Zn2 Zn 0.65059(2) 0.52696(2) 0.80115(2) 0.01903(7) Uani 1 1 d . . . . .
Re1 Re 0.72013(2) 0.25336(2) 0.64276(2) 0.01296(3) Uani 1 1 d . . . . .
Re2 Re 0.63406(2) 0.67041(2) 0.87610(2) 0.01333(3) Uani 1 1 d . . . . .
C10A C 0.485(3) 0.602(2) 0.916(2) 0.0288(10) Uani 0.1 1 d G . P A 2
H10A H 0.4834 0.5297 0.9084 0.035 Uiso 0.1 1 calc R U P A 2
C9A C 0.448(3) 0.695(4) 0.8822(13) 0.0288(10) Uani 0.1 1 d G . P A 2
H9A H 0.4176 0.6956 0.8477 0.035 Uiso 0.1 1 calc R U P A 2
C8A C 0.465(2) 0.786(2) 0.9090(16) 0.0262(8) Uani 0.1 1 d G . P A 2
H8A H 0.4481 0.8591 0.8955 0.031 Uiso 0.1 1 calc R U P A 2
C7A C 0.513(2) 0.750(3) 0.9595(14) 0.0275(10) Uani 0.1 1 d G . P A 2
H7A H 0.5329 0.7943 0.9857 0.033 Uiso 0.1 1 calc R U P A 2
C6A C 0.525(2) 0.636(3) 0.9640(16) 0.0281(11) Uani 0.1 1 d G . P A 2
H6A H 0.5547 0.5907 0.9937 0.034 Uiso 0.1 1 calc R U P A 2

loop_
_atom_site_aniso_label
_atom_site_aniso_U_11
_atom_site_aniso_U_22
_atom_site_aniso_U_33
_atom_site_aniso_U_23
_atom_site_aniso_U_13
_atom_site_aniso_U_12
C1 0.0233(14) 0.0140(14) 0.0303(16) 0.0098(12) -0.0126(13) -0.0067(11)
C2 0.0261(14) 0.0178(14) 0.0200(15) 0.0077(12) -0.0028(12) -0.0014(12)
C3 0.0281(15) 0.0185(14) 0.0231(15) 0.0082(12) -0.0146(13) -0.0072(12)
C4 0.0177(13) 0.0190(15) 0.0263(16) 0.0052(12) -0.0050(12) -0.0018(11)
C5 0.0304(15) 0.0085(13) 0.0231(15) -0.0009(11) -0.0071(13) 0.0018(11)
C6 0.0199(18) 0.0160(17) 0.042(3) 0.0059(17) 0.0056(16) -0.0053(14)
C7 0.0153(15) 0.049(3) 0.0174(17) 0.0033(18) -0.0012(13) -0.0093(18)
C8 0.0210(17) 0.0248(17) 0.027(2) -0.0115(16) 0.0118(15) -0.0094(14)
C9 0.0156(16) 0.035(2) 0.0269(19) 0.0107(17) 0.0004(14) -0.0005(15)
C10 0.0152(15) 0.044(2) 0.027(2) -0.015(2) 0.0046(14) -0.0132(18)
C11 0.0170(13) 0.0161(14) 0.0247(15) 0.0063(12) -0.0086(12) -0.0029(11)
C12 0.0221(14) 0.0172(15) 0.0303(17) 0.0073(13) -0.0152(13) -0.0042(12)
C13 0.063(2) 0.0318(19) 0.0299(19) 0.0038(15) -0.0165(17) -0.0065(17)
C14 0.0318(16) 0.0215(16) 0.0302(17) -0.0020(13) -0.0143(14) -0.0093(13)
C15 0.0456(19) 0.0269(18) 0.046(2) -0.0067(16) -0.0253(17) -0.0045(15)
C16 0.0326(17) 0.0280(17) 0.0392(19) 0.0101(15) -0.0229(15) -0.0126(14)
C17 0.0257(16) 0.0379(19) 0.048(2) 0.0187(17) -0.0191(15) -0.0178(14)
C18 0.0193(14) 0.0395(19) 0.0351(19) 0.0131(16) -0.0078(13) -0.0076(13)
C19 0.0178(13) 0.0195(15) 0.0298(17) 0.0079(13) -0.0068(12) -0.0023(11)
C20 0.0383(18) 0.0374(19) 0.0256(17) -0.0018(15) 0.0046(14) -0.0139(15)
C21 0.0190(14) 0.0269(16) 0.0282(17) -0.0002(13) 0.0066(12) -0.0038(12)
C22 0.0310(17) 0.0340(19) 0.045(2) -0.0025(16) 0.0142(15) 0.0027(15)
C23 0.0236(14) 0.0206(15) 0.0303(17) 0.0054(13) -0.0090(13) -0.0011(12)
C24 0.0203(13) 0.0141(14) 0.0172(14) -0.0009(11) -0.0055(11) 0.0001(11)
C25 0.0270(14) 0.0106(13) 0.0188(14) 0.0022(11) -0.0060(12) -0.0019(11)
C26 0.0264(14) 0.0115(13) 0.0147(14) -0.0004(11) -0.0013(11) -0.0054(11)
C27 0.0272(15) 0.0197(15) 0.0261(16) 0.0040(13) -0.0017(13) -0.0040(12)
C28 0.0179(13) 0.0163(14) 0.0185(14) 0.0045(11) -0.0006(11) -0.0038(11)
C29 0.0217(13) 0.0151(14) 0.0187(14) 0.0026(11) 0.0014(11) -0.0062(11)
C30 0.0492(19) 0.0234(17) 0.0333(18) -0.0008(14) -0.0154(16) -0.0106(15)
C31 0.0243(14) 0.0209(15) 0.0177(14) -0.0049(12) 0.0028(12) -0.0084(12)
C32 0.0411(18) 0.0253(17) 0.0388(19) 0.0007(15) -0.0149(16) -0.0070(14)
C33 0.0257(15) 0.0178(15) 0.0234(16) -0.0046(12) 0.0054(12) -0.0035(12)
C34 0.0189(14) 0.0203(15) 0.0344(18) 0.0034(13) 0.0026(13) -0.0041(12)
C35 0.0199(14) 0.0218(15) 0.0318(17) 0.0051(13) -0.0037(13) -0.0079(12)
C36 0.0197(13) 0.0176(14) 0.0193(14) 0.0028(11) -0.0005(11) -0.0085(11)
C37 0.0307(16) 0.044(2) 0.0239(16) 0.0001(15) -0.0097(13) -0.0156(14)
C38 0.0197(13) 0.0314(17) 0.0194(15) -0.0033(13) -0.0011(12) -0.0084(12)
C39 0.0338(17) 0.0288(17) 0.0329(18) -0.0065(14) -0.0009(14) -0.0142(14)
C40 0.0102(12) 0.0190(14) 0.0169(14) 0.0015(11) -0.0026(10) -0.0004(10)
C41 0.0130(12) 0.0206(14) 0.0178(14) 0.0004(12) -0.0027(11) -0.0032(11)
C42 0.0382(19) 0.0324(19) 0.062(3) -0.0198(18) 0.0060(17) -0.0125(16)
C43 0.0307(15) 0.0217(15) 0.0184(15) -0.0013(12) -0.0094(13) -0.0063(12)
C44 0.0341(19) 0.038(2) 0.084(3) -0.016(2) 0.0105(19) -0.0184(16)
C45 0.0170(13) 0.0293(16) 0.0155(14) -0.0010(12) -0.0038(11) -0.0030(12)
C46 0.0206(14) 0.0295(17) 0.0186(15) 0.0096(13) -0.0041(12) -0.0057(12)
C47 0.0259(15) 0.0217(15) 0.0244(16) 0.0046(13) -0.0042(13) -0.0064(12)
C48 0.0171(13) 0.0199(14) 0.0180(14) 0.0023(12) -0.0036(11) -0.0039(11)
C49 0.0454(19) 0.0279(17) 0.0313(18) 0.0034(14) -0.0125(15) -0.0173(15)
C50 0.0332(15) 0.0161(14) 0.0197(15) 0.0003(12) -0.0060(13) -0.0070(12)
C51 0.0439(19) 0.0254(17) 0.0311(18) -0.0043(14) -0.0088(15) 0.0024(14)
C52 0.0190(14) 0.0317(17) 0.0237(16) 0.0048(13) -0.0004(12) -0.0024(12)
C53 0.0161(13) 0.0207(15) 0.0191(14) -0.0051(12) -0.0011(11) -0.0039(11)
C54 0.0160(13) 0.0190(14) 0.0175(14) -0.0037(12) 0.0032(11) -0.0026(11)
C55 0.0239(14) 0.0179(14) 0.0130(13) -0.0017(11) -0.0004(11) -0.0078(11)
C56 0.0216(14) 0.0236(15) 0.0196(15) 0.0032(12) 0.0029(12) -0.0044(12)
C57 0.0157(12) 0.0172(14) 0.0177(14) 0.0033(11) 0.0033(11) -0.0046(11)
C58 0.0202(13) 0.0155(14) 0.0182(14) 0.0017(11) -0.0003(11) -0.0063(11)
C59 0.0290(15) 0.0309(17) 0.0290(17) -0.0041(14) -0.0069(13) -0.0097(13)
C60 0.0305(15) 0.0172(14) 0.0203(15) -0.0020(12) -0.0036(12) -0.0053(12)
C61 0.0393(17) 0.0267(17) 0.0276(17) -0.0094(14) 0.0017(14) -0.0126(14)
C62 0.0266(15) 0.0162(14) 0.0260(16) 0.0006(12) 0.0006(13) -0.0041(12)
C63 0.0242(15) 0.0191(15) 0.0378(19) 0.0083(14) -0.0058(14) -0.0006(12)
C64 0.0261(15) 0.0274(16) 0.0262(16) 0.0096(13) -0.0096(13) -0.0094(13)
C65 0.0231(14) 0.0209(15) 0.0169(14) 0.0037(12) -0.0035(12) -0.0089(12)
C66 0.052(2) 0.0384(19) 0.0218(17) 0.0031(15) -0.0119(15) -0.0128(16)
C67 0.0321(15) 0.0264(16) 0.0188(15) 0.0013(13) -0.0111(13) -0.0068(13)
C68 0.0410(18) 0.0308(18) 0.0324(18) 0.0024(15) -0.0169(15) -0.0127(15)
N1 0.0172(11) 0.0141(11) 0.0144(11) 0.0000(9) -0.0026(9) -0.0040(9)
N2 0.0181(11) 0.0145(11) 0.0135(11) -0.0009(9) -0.0011(9) -0.0026(9)
N3 0.0175(11) 0.0137(11) 0.0137(11) -0.0008(9) -0.0025(9) -0.0042(9)
N4 0.0167(10) 0.0138(11) 0.0121(11) -0.0010(9) -0.0020(9) -0.0034(9)
Zn1 0.02303(16) 0.01731(16) 0.01496(16) -0.00215(13) -0.00373(13) -0.00425(13)
Zn2 0.02193(16) 0.01739(16) 0.01694(16) -0.00323(13) -0.00328(13) -0.00464(13)
Re1 0.01431(5) 0.01165(6) 0.01202(6) 0.00067(4) -0.00284(4) -0.00231(4)
Re2 0.01356(5) 0.01239(6) 0.01284(6) -0.00028(4) -0.00115(4) -0.00300(4)
C10A 0.0152(15) 0.044(2) 0.027(2) -0.015(2) 0.0046(14) -0.0132(18)
C9A 0.0152(15) 0.044(2) 0.027(2) -0.015(2) 0.0046(14) -0.0132(18)
C8A 0.0210(17) 0.0248(17) 0.027(2) -0.0115(16) 0.0118(15) -0.0094(14)
C7A 0.0153(15) 0.049(3) 0.0174(17) 0.0033(18) -0.0012(13) -0.0093(18)
C6A 0.0199(18) 0.0160(17) 0.042(3) 0.0059(17) 0.0056(16) -0.0053(14)

loop_
_atom_type_symbol
_atom_type_description
_atom_type_scat_dispersion_real
_atom_type_scat_dispersion_imag
_atom_type_scat_source
C C 0.0033 0.0016 'International Tables Vol C Tables 4.2.6.8 and 6.1.1.4'
H H 0.0000 0.0000 'International Tables Vol C Tables 4.2.6.8 and 6.1.1.4'
N N 0.0061 0.0033 'International Tables Vol C Tables 4.2.6.8 and 6.1.1.4'
Zn Zn 0.2839 1.4301 'International Tables Vol C Tables 4.2.6.8 and 6.1.1.4'
Re Re -1.0185 7.2310 'International Tables Vol C Tables 4.2.6.8 and 6.1.1.4'

loop_
_geom_angle_atom_site_label_1
_geom_angle_atom_site_label_2
_geom_angle_atom_site_label_3
_geom_angle
C2 C1 C5 106.8(2)
C2 C1 Re1 73.09(15)
C5 C1 Re1 69.07(14)
C2 C1 H1 126.6
C5 C1 H1 126.6
Re1 C1 H1 122.9
C1 C2 C3 108.1(2)
C1 C2 Re1 70.80(15)
C3 C2 Re1 71.44(15)
C1 C2 H2 125.9
C3 C2 H2 125.9
Re1 C2 H2 123.5
C4 C3 C2 108.6(2)
C4 C3 Re1 71.14(15)
C2 C3 Re1 71.84(14)
C4 C3 H3 125.7
C2 C3 H3 125.7
Re1 C3 H3 123.0
C5 C4 C3 106.9(2)
C5 C4 Re1 69.20(14)
C3 C4 Re1 72.54(14)
C5 C4 H4 126.6
C3 C4 H4 126.5
Re1 C4 H4 123.4
C4 C5 C1 109.5(2)
C4 C5 Re1 73.94(15)
C1 C5 Re1 73.25(14)
C4 C5 H5 125.3
C1 C5 H5 125.3
Re1 C5 H5 119.3
C7 C6 C10 107.6(3)
C7 C6 Re2 69.77(19)
C10 C6 Re2 71.61(19)
C7 C6 H6 126.2
C10 C6 H6 126.2
Re2 C6 H6 124.0
C6 C7 C8 108.0(3)
C6 C7 Re2 74.3(2)
C8 C7 Re2 70.18(19)
C6 C7 H7 126.0
C8 C7 H7 126.0
Re2 C7 H7 121.2
C9 C8 C7 108.4(3)
C9 C8 Re2 74.87(19)
C7 C8 Re2 71.62(19)
C9 C8 H8 125.8
C7 C8 H8 125.8
Re2 C8 H8 119.5
C10 C9 C8 107.2(3)
C10 C9 Re2 71.84(18)
C8 C9 Re2 68.71(17)
C10 C9 H9 126.4
C8 C9 H9 126.4
Re2 C9 H9 124.6
C9 C10 C6 108.8(3)
C9 C10 Re2 72.04(18)
C6 C10 Re2 71.65(19)
C9 C10 H10 125.6
C6 C10 H10 125.6
Re2 C10 H10 122.4
C19 C11 C12 121.6(2)
C19 C11 N1 120.2(2)
C12 C11 N1 118.1(2)
C16 C12 C11 118.0(3)
C16 C12 C14 119.9(3)
C11 C12 C14 122.1(2)
C14 C13 H13A 109.5
C14 C13 H13B 109.5
H13A C13 H13B 109.5
C14 C13 H13C 109.5
H13A C13 H13C 109.5
H13B C13 H13C 109.5
C12 C14 C15 113.7(3)
C12 C14 C13 110.7(2)
C15 C14 C13 110.5(3)
C12 C14 H14 107.2
C15 C14 H14 107.2
C13 C14 H14 107.2
C14 C15 H15A 109.5
C14 C15 H15B 109.5
H15A C15 H15B 109.5
C14 C15 H15C 109.5
H15A C15 H15C 109.5
H15B C15 H15C 109.5
C17 C16 C12 121.4(3)
C17 C16 H16 119.3
C12 C16 H16 119.3
C16 C17 C18 120.0(3)
C16 C17 H17 120.0
C18 C17 H17 120.0
C17 C18 C19 121.3(3)
C17 C18 H18 119.4
C19 C18 H18 119.4
C11 C19 C18 117.7(3)
C11 C19 C21 123.3(2)
C18 C19 C21 119.1(3)
C21 C20 H20A 109.5
C21 C20 H20B 109.5
H20A C20 H20B 109.5
C21 C20 H20C 109.5
H20A C20 H20C 109.5
H20B C20 H20C 109.5
C19 C21 C20 110.5(2)
C19 C21 C22 112.8(2)
C20 C21 C22 108.8(2)
C19 C21 H21 108.2
C20 C21 H21 108.2
C22 C21 H21 108.2
C21 C22 H22A 109.5
C21 C22 H22B 109.5
H22A C22 H22B 109.5
C21 C22 H22C 109.5
H22A C22 H22C 109.5
H22B C22 H22C 109.5
C24 C23 H23A 109.5
C24 C23 H23B 109.5
H23A C23 H23B 109.5
C24 C23 H23C 109.5
H23A C23 H23C 109.5
H23B C23 H23C 109.5
N1 C24 C25 122.2(2)
N1 C24 C23 121.1(2)
C25 C24 C23 116.7(2)
C24 C25 C26 128.2(2)
C24 C25 H25 115.9
C26 C25 H25 115.9
N2 C26 C25 121.7(2)
N2 C26 C27 121.3(2)
C25 C26 C27 117.0(2)
C26 C27 H27A 109.5
C26 C27 H27B 109.5
H27A C27 H27B 109.5
C26 C27 H27C 109.5
H27A C27 H27C 109.5
H27B C27 H27C 109.5
C36 C28 C29 121.9(2)
C36 C28 N2 120.8(2)
C29 C28 N2 117.2(2)
C33 C29 C28 117.6(2)
C33 C29 C31 120.6(2)
C28 C29 C31 121.9(2)
C31 C30 H30A 109.5
C31 C30 H30B 109.5
H30A C30 H30B 109.5
C31 C30 H30C 109.5
H30A C30 H30C 109.5
H30B C30 H30C 109.5
C32 C31 C29 112.2(2)
C32 C31 C30 108.5(2)
C29 C31 C30 113.6(2)
C32 C31 H31 107.4
C29 C31 H31 107.4
C30 C31 H31 107.4
C31 C32 H32A 109.5
C31 C32 H32B 109.5
H32A C32 H32B 109.5
C31 C32 H32C 109.5
H32A C32 H32C 109.5
H32B C32 H32C 109.5
C34 C33 C29 121.5(3)
C34 C33 H33 119.2
C29 C33 H33 119.2
C33 C34 C35 120.1(2)
C33 C34 H34 119.9
C35 C34 H34 119.9
C34 C35 C36 120.7(3)
C34 C35 H35 119.7
C36 C35 H35 119.7
C28 C36 C35 118.1(3)
C28 C36 C38 123.4(2)
C35 C36 C38 118.5(2)
C38 C37 H37A 109.5
C38 C37 H37B 109.5
H37A C37 H37B 109.5
C38 C37 H37C 109.5
H37A C37 H37C 109.5
H37B C37 H37C 109.5
C36 C38 C39 112.0(2)
C36 C38 C37 112.4(2)
C39 C38 C37 109.0(2)
C36 C38 H38 107.8
C39 C38 H38 107.8
C37 C38 H38 107.8
C38 C39 H39A 109.5
C38 C39 H39B 109.5
H39A C39 H39B 109.5
C38 C39 H39C 109.5
H39A C39 H39C 109.5
H39B C39 H39C 109.5
C41 C40 C48 121.4(2)
C41 C40 N3 117.9(2)
C48 C40 N3 120.7(2)
C45 C41 C40 118.0(2)
C45 C41 C43 119.4(2)
C40 C41 C43 122.6(2)
C43 C42 H42A 109.5
C43 C42 H42B 109.5
H42A C42 H42B 109.5
C43 C42 H42C 109.5
H42A C42 H42C 109.5
H42B C42 H42C 109.5
C44 C43 C42 109.3(3)
C44 C43 C41 111.5(2)
C42 C43 C41 114.1(2)
C44 C43 H43 107.2
C42 C43 H43 107.2
C41 C43 H43 107.2
C43 C44 H44A 109.5
C43 C44 H44B 109.5
H44A C44 H44B 109.5
C43 C44 H44C 109.5
H44A C44 H44C 109.5
H44B C44 H44C 109.5
C46 C45 C41 121.4(3)
C46 C45 H45 119.3
C41 C45 H45 119.3
C47 C46 C45 119.8(3)
C47 C46 H46 120.1
C45 C46 H46 120.1
C46 C47 C48 121.4(3)
C46 C47 H47 119.3
C48 C47 H47 119.3
C47 C48 C40 118.0(3)
C47 C48 C50 118.6(2)
C40 C48 C50 123.5(2)
C50 C49 H49A 109.5
C50 C49 H49B 109.5
H49A C49 H49B 109.5
C50 C49 H49C 109.5
H49A C49 H49C 109.5
H49B C49 H49C 109.5
C48 C50 C49 112.1(2)
C48 C50 C51 111.4(2)
C49 C50 C51 109.1(2)
C48 C50 H50 108.0
C49 C50 H50 108.0
C51 C50 H50 108.0
C50 C51 H51A 109.5
C50 C51 H51B 109.5
H51A C51 H51B 109.5
C50 C51 H51C 109.5
H51A C51 H51C 109.5
H51B C51 H51C 109.5
C53 C52 H52A 109.5
C53 C52 H52B 109.5
H52A C52 H52B 109.5
C53 C52 H52C 109.5
H52A C52 H52C 109.5
H52B C52 H52C 109.5
N3 C53 C54 122.7(2)
N3 C53 C52 120.3(2)
C54 C53 C52 117.0(2)
C53 C54 C55 128.1(2)
C53 C54 H54 115.9
C55 C54 H54 115.9
N4 C55 C54 121.2(2)
N4 C55 C56 121.0(2)
C54 C55 C56 117.7(2)
C55 C56 H56A 109.5
C55 C56 H56B 109.5
H56A C56 H56B 109.5
C55 C56 H56C 109.5
H56A C56 H56C 109.5
H56B C56 H56C 109.5
C65 C57 C58 121.6(2)
C65 C57 N4 120.8(2)
C58 C57 N4 117.5(2)
C62 C58 C57 117.6(2)
C62 C58 C60 120.6(2)
C57 C58 C60 121.8(2)
C60 C59 H59A 109.5
C60 C59 H59B 109.5
H59A C59 H59B 109.5
C60 C59 H59C 109.5
H59A C59 H59C 109.5
H59B C59 H59C 109.5
C61 C60 C58 113.3(2)
C61 C60 C59 108.7(2)
C58 C60 C59 112.7(2)
C61 C60 H60 107.3
C58 C60 H60 107.3
C59 C60 H60 107.3
C60 C61 H61A 109.5
C60 C61 H61B 109.5
H61A C61 H61B 109.5
C60 C61 H61C 109.5
H61A C61 H61C 109.5
H61B C61 H61C 109.5
C63 C62 C58 121.6(3)
C63 C62 H62 119.2
C58 C62 H62 119.2
C62 C63 C64 119.9(3)
C62 C63 H63 120.0
C64 C63 H63 120.0
C63 C64 C65 121.4(3)
C63 C64 H64 119.3
C65 C64 H64 119.3
C64 C65 C57 117.8(3)
C64 C65 C67 118.9(2)
C57 C65 C67 123.3(2)
C67 C66 H66A 109.5
C67 C66 H66B 109.5
H66A C66 H66B 109.5
C67 C66 H66C 109.5
H66A C66 H66C 109.5
H66B C66 H66C 109.5
C65 C67 C68 111.8(2)
C65 C67 C66 111.4(2)
C68 C67 C66 109.2(2)
C65 C67 H67 108.1
C68 C67 H67 108.1
C66 C67 H67 108.1
C67 C68 H68A 109.5
C67 C68 H68B 109.5
H68A C68 H68B 109.5
C67 C68 H68C 109.5
H68A C68 H68C 109.5
H68B C68 H68C 109.5
C24 N1 C11 115.0(2)
C24 N1 Re1 129.09(17)
C11 N1 Re1 115.74(15)
C26 N2 C28 115.6(2)
C26 N2 Re1 129.69(17)
C28 N2 Re1 114.49(15)
C53 N3 C40 117.0(2)
C53 N3 Re2 128.89(17)
C40 N3 Re2 113.94(15)
C55 N4 C57 117.5(2)
C55 N4 Re2 130.07(17)
C57 N4 Re2 112.30(15)
Zn2 Zn1 Re1 173.563(16)
Zn1 Zn2 Re2 173.371(15)
N2 Re1 N1 87.11(8)
N2 Re1 C5 117.30(9)
N1 Re1 C5 126.30(9)
N2 Re1 C1 154.03(9)
N1 Re1 C1 104.05(9)
C5 Re1 C1 37.68(10)
N2 Re1 C4 101.98(9)
N1 Re1 C4 163.16(9)
C5 Re1 C4 36.86(10)
C1 Re1 C4 62.06(10)
N2 Re1 C3 119.23(9)
N1 Re1 C3 147.47(9)
C5 Re1 C3 60.90(10)
C1 Re1 C3 61.07(10)
C4 Re1 C3 36.32(10)
N2 Re1 C2 155.44(9)
N1 Re1 C2 113.93(9)
C5 Re1 C2 61.25(10)
C1 Re1 C2 36.11(10)
C4 Re1 C2 61.30(10)
C3 Re1 C2 36.72(9)
N2 Re1 Zn1 89.16(6)
N1 Re1 Zn1 89.40(6)
C5 Re1 Zn1 133.96(7)
C1 Re1 Zn1 113.94(7)
C4 Re1 Zn1 104.71(7)
C3 Re1 Zn1 73.46(7)
C2 Re1 Zn1 79.01(7)
N3 Re2 N4 87.45(8)
N3 Re2 C8 133.00(16)
N4 Re2 C8 111.92(13)
N3 Re2 C7 105.66(12)
N4 Re2 C7 147.04(15)
C8 Re2 C7 38.20(14)
N3 Re2 C8A 151.7(11)
N4 Re2 C8A 102.9(7)
N3 Re2 C7A 115.6(9)
N4 Re2 C7A 124.0(11)
C8A Re2 C7A 37.3(4)
N3 Re2 C9A 155.6(13)
N4 Re2 C9A 114.7(11)
C8A Re2 C9A 37.2(4)
C7A Re2 C9A 61.7(4)
N3 Re2 C10 140.12(15)
N4 Re2 C10 125.15(14)
C8 Re2 C10 60.76(13)
C7 Re2 C10 60.81(12)
N3 Re2 C9 167.43(11)
N4 Re2 C9 103.07(11)
C8 Re2 C9 36.42(14)
C7 Re2 C9 61.78(13)
C10 Re2 C9 36.12(13)
N3 Re2 C6 109.45(11)
N4 Re2 C6 161.84(12)
C8 Re2 C6 61.52(12)
C7 Re2 C6 35.88(14)
C10 Re2 C6 36.74(13)
C9 Re2 C6 61.11(13)
N3 Re2 C6A 101.7(7)
N4 Re2 C6A 160.6(11)
C8A Re2 C6A 61.5(4)
C7A Re2 C6A 36.6(4)
C9A Re2 C6A 60.9(5)
N3 Re2 C10A 119.5(11)
N4 Re2 C10A 148.8(13)
C8A Re2 C10A 61.3(5)
C7A Re2 C10A 61.0(5)
C9A Re2 C10A 36.4(4)
C6A Re2 C10A 36.1(4)
C9A C10A C6A 108.0
C9A C10A Re2 69.9(11)
C6A C10A Re2 71.5(11)
C9A C10A H10A 125.9
C6A C10A H10A 126.1
Re2 C10A H10A 124.2
C10A C9A C8A 108.0
C10A C9A Re2 73.7(12)
C8A C9A Re2 69.8(11)
C10A C9A H9A 126.0
C8A C9A H9A 126.0
Re2 C9A H9A 122.2
C9A C8A C7A 108.0
C9A C8A Re2 73.1(11)
C7A C8A Re2 72.2(11)
C9A C8A H8A 126.0
C7A C8A H8A 126.0
Re2 C8A H8A 120.5
C8A C7A C6A 108.0
C8A C7A Re2 70.4(12)
C6A C7A Re2 73.9(12)
C8A C7A H7A 126.0
C6A C7A H7A 126.0
Re2 C7A H7A 121.4
C10A C6A C7A 108.0
C10A C6A Re2 72.4(11)
C7A C6A Re2 69.5(11)
C10A C6A H6A 126.0
C7A C6A H6A 126.0
Re2 C6A H6A 123.7

loop_
_geom_bond_atom_site_label_1
_geom_bond_atom_site_label_2
_geom_bond_distance
C1 C2 1.403(4)
C1 C5 1.435(4)
C1 Re1 2.248(3)
C1 H1 0.9500
C2 C3 1.433(4)
C2 Re1 2.278(3)
C2 H2 0.9500
C3 C4 1.411(4)
C3 Re1 2.272(2)
C3 H3 0.9500
C4 C5 1.407(4)
C4 Re1 2.254(2)
C4 H4 0.9500
C5 Re1 2.193(2)
C5 H5 0.9500
C6 C7 1.381(5)
C6 C10 1.430(5)
C6 Re2 2.268(4)
C6 H6 0.9500
C7 C8 1.441(5)
C7 Re2 2.211(4)
C7 H7 0.9500
C8 C9 1.396(5)
C8 Re2 2.192(3)
C8 H8 0.9500
C9 C10 1.407(5)
C9 Re2 2.271(3)
C9 H9 0.9500
C10 Re2 2.268(3)
C10 H10 0.9500
C11 C19 1.403(4)
C11 C12 1.408(4)
C11 N1 1.457(3)
C12 C16 1.393(4)
C12 C14 1.515(4)
C13 C14 1.532(4)
C13 H13A 0.9800
C13 H13B 0.9800
C13 H13C 0.9800
C14 C15 1.526(4)
C14 H14 1.0000
C15 H15A 0.9800
C15 H15B 0.9800
C15 H15C 0.9800
C16 C17 1.376(4)
C16 H16 0.9500
C17 C18 1.381(4)
C17 H17 0.9500
C18 C19 1.404(4)
C18 H18 0.9500
C19 C21 1.512(4)
C20 C21 1.535(4)
C20 H20A 0.9800
C20 H20B 0.9800
C20 H20C 0.9800
C21 C22 1.538(4)
C21 H21 1.0000
C22 H22A 0.9800
C22 H22B 0.9800
C22 H22C 0.9800
C23 C24 1.518(3)
C23 H23A 0.9800
C23 H23B 0.9800
C23 H23C 0.9800
C24 N1 1.360(3)
C24 C25 1.386(4)
C25 C26 1.391(3)
C25 H25 0.9500
C26 N2 1.350(3)
C26 C27 1.512(4)
C27 H27A 0.9800
C27 H27B 0.9800
C27 H27C 0.9800
C28 C36 1.393(4)
C28 C29 1.409(4)
C28 N2 1.463(3)
C29 C33 1.390(3)
C29 C31 1.524(4)
C30 C31 1.529(4)
C30 H30A 0.9800
C30 H30B 0.9800
C30 H30C 0.9800
C31 C32 1.527(4)
C31 H31 1.0000
C32 H32A 0.9800
C32 H32B 0.9800
C32 H32C 0.9800
C33 C34 1.378(4)
C33 H33 0.9500
C34 C35 1.383(4)
C34 H34 0.9500
C35 C36 1.402(3)
C35 H35 0.9500
C36 C38 1.524(4)
C37 C38 1.539(4)
C37 H37A 0.9800
C37 H37B 0.9800
C37 H37C 0.9800
C38 C39 1.535(4)
C38 H38 1.0000
C39 H39A 0.9800
C39 H39B 0.9800
C39 H39C 0.9800
C40 C41 1.402(4)
C40 C48 1.404(4)
C40 N3 1.456(3)
C41 C45 1.400(4)
C41 C43 1.521(4)
C42 C43 1.516(4)
C42 H42A 0.9800
C42 H42B 0.9800
C42 H42C 0.9800
C43 C44 1.515(4)
C43 H43 1.0000
C44 H44A 0.9800
C44 H44B 0.9800
C44 H44C 0.9800
C45 C46 1.379(4)
C45 H45 0.9500
C46 C47 1.375(4)
C46 H46 0.9500
C47 C48 1.401(4)
C47 H47 0.9500
C48 C50 1.520(4)
C49 C50 1.536(4)
C49 H49A 0.9800
C49 H49B 0.9800
C49 H49C 0.9800
C50 C51 1.546(4)
C50 H50 1.0000
C51 H51A 0.9800
C51 H51B 0.9800
C51 H51C 0.9800
C52 C53 1.517(3)
C52 H52A 0.9800
C52 H52B 0.9800
C52 H52C 0.9800
C53 N3 1.357(3)
C53 C54 1.390(4)
C54 C55 1.397(3)
C54 H54 0.9500
C55 N4 1.352(3)
C55 C56 1.510(3)
C56 H56A 0.9800
C56 H56B 0.9800
C56 H56C 0.9800
C57 C65 1.403(4)
C57 C58 1.410(4)
C57 N4 1.456(3)
C58 C62 1.396(3)
C58 C60 1.528(4)
C59 C60 1.535(4)
C59 H59A 0.9800
C59 H59B 0.9800
C59 H59C 0.9800
C60 C61 1.525(4)
C60 H60 1.0000
C61 H61A 0.9800
C61 H61B 0.9800
C61 H61C 0.9800
C62 C63 1.377(4)
C62 H62 0.9500
C63 C64 1.378(4)
C63 H63 0.9500
C64 C65 1.398(4)
C64 H64 0.9500
C65 C67 1.519(4)
C66 C67 1.540(4)
C66 H66A 0.9800
C66 H66B 0.9800
C66 H66C 0.9800
C67 C68 1.537(4)
C67 H67 1.0000
C68 H68A 0.9800
C68 H68B 0.9800
C68 H68C 0.9800
N1 Re1 2.0308(19)
N2 Re1 2.028(2)
N3 Re2 2.0216(19)
N4 Re2 2.025(2)
Zn1 Zn2 2.3938(4)
Zn1 Re1 2.4681(3)
Zn2 Re2 2.4711(3)
Re2 C8A 2.21(3)
Re2 C7A 2.23(2)
Re2 C9A 2.25(3)
Re2 C6A 2.29(3)
Re2 C10A 2.30(3)
C10A C9A 1.4200
C10A C6A 1.4200
C10A H10A 0.9500
C9A C8A 1.4200
C9A H9A 0.9500
C8A C7A 1.4200
C8A H8A 0.9500
C7A C6A 1.4200
C7A H7A 0.9500
C6A H6A 0.9500
